data_2001544
loop_
_publ_author_name
'Puliti, R.'
'Fontana, A.'
'Cimino, G.'
'Mattia, C. A.'
'Mazzarella, L.'

_publ_section_title
;
 Structure of a keto derivative of 9,11-dihydrogracilin A
;
_journal_issue 7
_journal_name_full 'Acta Crystallographica Section C'
_journal_page_first 1373
_journal_page_last 1376
_journal_paper_doi 10.1107/S0108270193001003
_journal_volume 49
_journal_year 1993
_chemical_formula_sum 'C21 H32 O6'
_chemical_formula_weight 380.49
_symmetry_cell_setting orthorhombic
_symmetry_space_group_name_Hall 'P 2ac 2ab'
_symmetry_space_group_name_H-M 'P 21 21 21'
_atom_type_scat_source IntTabIV
_cell_angle_alpha 90.
_cell_angle_beta 90.
_cell_angle_gamma 90.
_cell_formula_units_Z 4
_cell_length_a 7.9122(8)
_cell_length_b 13.788(2)
_cell_length_c 19.150(4)
_cell_measurement_reflns_used 24
_cell_measurement_temperature 293
_cell_measurement_theta_max 24
_cell_measurement_theta_min 20
_cell_volume 2089.1(6)
_diffrn_measurement_device 'Enraf-Nonius CAD-4'
_diffrn_measurement_method \w-2\q
_diffrn_radiation_type CuK\a
_diffrn_radiation_wavelength 1.54056
_diffrn_reflns_limit_h_max 9
_diffrn_reflns_limit_h_min 0
_diffrn_reflns_limit_k_max 17
_diffrn_reflns_limit_k_min 0
_diffrn_reflns_limit_l_max 23
_diffrn_reflns_limit_l_min 0
_diffrn_reflns_number 2445
_diffrn_reflns_theta_max 74
_diffrn_standards_decay_% 3
_diffrn_standards_interval_time 240
_diffrn_standards_number 3
_exptl_absorpt_coefficient_mu 0.679
_exptl_absorpt_correction_type none
_exptl_crystal_colour Colourless
_exptl_crystal_density_diffrn 1.21
_exptl_crystal_description Prism
_exptl_crystal_size_max 0.44
_exptl_crystal_size_mid 0.07
_exptl_crystal_size_min 0.05
_refine_diff_density_max 0.28
_refine_diff_density_min -0.22
_refine_ls_extinction_coef 9.3E-7(5)
_refine_ls_extinction_method 'Stout & Jensen (1968)'
_refine_ls_goodness_of_fit_obs 0.22
_refine_ls_hydrogen_treatment noref
_refine_ls_number_parameters 245
_refine_ls_number_reflns 1555
_refine_ls_R_factor_obs 0.050
_refine_ls_shift/esd_max 0.01
_refine_ls_structure_factor_coef F
_refine_ls_weighting_details 'w = 1/[\s^2^(F~o~) + (0.03F~o~)^2^ + 3] (Killean & Lawrence, 1969)'
_refine_ls_weighting_scheme calc
_refine_ls_wR_factor_obs 0.049
_reflns_number_observed 1555
_reflns_number_total 2419
_reflns_observed_criterion I>=2.5\s(I)
_cod_data_source_file na1024.cif
_cod_data_source_block na1024_structure_1_of_1
_cod_depositor_comments
;
The following automatic conversions were performed:

'_refine_ls_weighting_scheme' value ' 1/[\s^2^(F~o~) + (0.03F~o~)^2^
+ 3] (Killean & Lawrence, 1969)' was changed to 'calc'. New tag
'_refine_ls_weighting_details' was created. The value of the new tag
was set to 'w = 1/[\s^2^(F~o~) + (0.03F~o~)^2^ + 3] (Killean &
Lawrence, 1969)'.

Automatic conversion script
Id: cif_fix_values 3143 2015-03-26 13:38:13Z robertas 
;
_cod_original_cell_volume 2089.2(9)
_cod_database_code 2001544

loop_
_atom_site_label
_atom_site_fract_x
_atom_site_fract_y
_atom_site_fract_z
C1 .1587(8) .2347(4) .3084(3)
C2 -.0121(7) .2721(4) .3314(3)
C3 -.0865(7) .3404(4) .2767(3)
C4 .0292(6) .4243(4) .2569(2)
C5 .2082(7) .3866(4) .2413(2)
O6 .4996(5) .4932(3) .3113(2)
O7 .7300(4) .5455(3) .4394(2)
C8 .4365(6) .4586(3) .3623(2)
C9 .3441(6) .3607(3) .3645(2)
C10 .2909(7) .3152(3) .2932(2)
C11 .4639(7) .2961(3) .4085(2)
C12 .4723(7) .3330(3) .4837(2)
C13 .5286(6) .4389(3) .4884(2)
C14 .4475(6) .5062(3) .4337(2)
C15 .5690(7) .5898(4) .4328(2)
C16 .7139(6) .4571(4) .4764(2)
C17 -.0385(8) .4716(4) .1898(3)
C18 .0282(7) .5040(4) .3138(3)
C19 .4444(7) .2701(4) .2560(3)
O20 .5370(6) .6469(2) .4947(2)
C21 .5728(8) .7410(4) .4926(3)
O22 .6210(10) .7792(3) .4417(2)
C23 .5559(9) .7873(4) .5624(3)
O24 .7952(4) .4675(3) .5433(2)
C25 .9674(6) .4601(4) .5443(2)
O26 1.0466(5) .4367(3) .4948(2)
C27 1.0349(8) .4873(4) .6141(3)
H1 .1423 .1950 .2638
H2 .2053 .1909 .3467
H3 .0012 .3085 .3774
H4 -.0919 .2147 .3384
H5 -.1964 .3684 .2959
H6 -.1118 .3011 .2327
H7 .2855 .4456 .2380
H8 .2036 .3526 .1940
H9 .2268 .3686 .3858
H10 .5821 .2978 .3871
H11 .4200 .2265 .4082
H12 .3551 .3267 .5056
H13 .5559 .2911 .5109
H14 .4924 .4533 .5385
H15 .3259 .5248 .4453
H16 .5596 .6326 .3895
H17 .7673 .4014 .4490
H18 -.0430 .4212 .1509
H19 -.1570 .4980 .1987
H20 .0393 .5271 .1754
H21 -.0908 .5317 .3186
H22 .0650 .4748 .3604
H23 .1096 .5580 .3001
H24 .4977 .2186 .2873
H25 .4060 .2388 .2104
H26 .5310 .3228 .2454
H27 .4491 .7624 .5863
H28 .6586 .7706 .5922
H29 .5482 .8607 .5566
H30 .9607 .4580 .6521
H31 1.1552 .4618 .6192
H32 1.0353 .5611 .6189

loop_
_geom_angle_atom_site_label_1
_geom_angle_atom_site_label_2
_geom_angle_atom_site_label_3
_geom_angle
_geom_angle_publ_flag
C2 C1 C10 114.3(4) no
C1 C2 C3 110.8(4) no
C2 C3 C4 114.0(4) yes
C3 C4 C5 110.2(4) no
C3 C4 C17 108.7(4) no
C3 C4 C18 111.1(4) no
C5 C4 C17 107.6(4) no
C5 C4 C18 112.4(4) yes
C17 C4 C18 106.6(4) no
C4 C5 C10 118.7(4) yes
C15 O7 C16 109.5(4) yes
O6 C8 C9 124.9(4) yes
O6 C8 C14 122.6(4) yes
C9 C8 C14 122.5(3) no
C8 C9 C10 117.3(4) yes
C8 C9 C11 103.2(4) yes
C10 C9 C11 114.2(4) yes
C1 C10 C5 106.9(4) yes
C1 C10 C9 107.8(4) yes
C1 C10 C19 109.2(4) no
C5 C10 C9 114.9(4) yes
C5 C10 C19 107.1(4) yes
C9 C10 C19 110.8(4) no
C9 C11 C12 110.4(4) no
C11 C12 C13 112.7(4) no
C12 C13 C14 114.5(4) yes
C12 C13 C16 115.7(4) yes
C14 C13 C16 101.6(4) yes
C8 C14 C13 112.0(4) yes
C8 C14 C15 111.0(4) yes
C13 C14 C15 101.8(4) yes
O7 C15 C14 104.1(4) yes
O7 C15 O20 108.7(4) no
C14 C15 O20 107.3(4) no
O7 C16 C13 108.0(4) yes
O7 C16 O24 108.7(4) no
C13 C16 O24 108.4(3) no
C15 O20 C21 118.0(4) no
O20 C21 O22 122.2(5) no
O20 C21 C23 111.9(5) no
O22 C21 C23 125.7(5) no
C16 O24 C25 116.8(3) no
O24 C25 O26 122.6(4) no
O24 C25 C27 110.6(4) no
O26 C25 C27 126.8(5) no

loop_
_geom_bond_atom_site_label_1
_geom_bond_atom_site_label_2
_geom_bond_distance
_geom_bond_publ_flag
C1 C2 1.513(8) yes
C1 C10 1.553(7) yes
C2 C3 1.527(8) yes
C3 C4 1.522(8) yes
C4 C5 1.538(7) yes
C4 C17 1.538(7) yes
C4 C18 1.547(7) yes
C5 C10 1.544(7) yes
O6 C8 1.196(5) yes
O7 C15 1.419(7) yes
O7 C16 1.416(6) yes
C8 C9 1.536(6) yes
C8 C14 1.521(6) yes
C9 C10 1.560(6) yes
C9 C11 1.550(7) yes
C10 C19 1.540(7) yes
C11 C12 1.528(7) yes
C12 C13 1.529(7) yes
C13 C14 1.540(6) yes
C13 C16 1.506(7) yes
C14 C15 1.501(7) yes
C15 O20 1.444(6) yes
C16 O24 1.441(5) yes
O20 C21 1.329(7) yes
C21 O22 1.173(8) yes
C21 C23 1.488(8) yes
O24 C25 1.367(6) yes
C25 O26 1.181(6) yes
C25 C27 1.488(7) yes

loop_
_geom_torsion_atom_site_label_1
_geom_torsion_atom_site_label_2
_geom_torsion_atom_site_label_3
_geom_torsion_atom_site_label_4
_geom_torsion
_geom_torsion_publ_flag
C4 C5 C10 C9 -71.0(6) yes
C4 C5 C10 C19 165.5(4) yes
O6 C8 C9 C10 -15.4(7) yes
O6 C8 C14 C15 -9.5(6) yes
C8 C9 C10 C5 -45.1(6) yes
C11 C9 C10 C1 74.9(5) yes
C12 C13 C14 C15 -159.5(4) yes
C16 C13 C14 C8 84.6(4) yes
C14 C13 C16 O24 135.9(4) yes
C13 C14 C15 O20 -76.6(4) yes
C15 O20 C21 O22 3.6(9) yes
C16 O24 C25 O26 -7.6(7) yes
